data_2241868
loop_
_publ_author_name
'Surmann, Stuart A.'
'Mezei, Gellert'

_publ_section_title
;
 Halogen-bonded network of trinuclear copper(II) 4-iodopyrazolate
 complexes formed by mutual breakdown of chloroform and nanojars
;
_journal_coeditor_code GK2666
_journal_issue 11
_journal_name_full 'Acta Crystallographica Section E'
_journal_page_first 1517
_journal_page_last 1520
_journal_paper_doi 10.1107/S205698901601536X
_journal_volume 72
_journal_year 2016
_chemical_formula_iupac '(C16 H36 N)2 [Cu3 Cl5 (C3 H2 I N2)3 Cl5], 0.5C4 H8 O'
_chemical_formula_moiety '2(C16 H36 N +), C9 H6 Cl5 Cu3 I3 N6 2-, 0.5C4 H8 O'
_chemical_formula_sum 'C43 H82 Cl5 Cu3 I3 N8 O'
_chemical_formula_weight 1475.73
_chemical_name_systematic
;Bis(tetrabutylammonium)
di-\m~3~-chlorido-tris(\m-4-iodopyrazolato-\k^2^<i>N</i>:<i>N</i>')tris[chloridocuprate(II)] 1,4-dioxane hemisolvate
;
_space_group_crystal_system triclinic
_space_group_IT_number 2
_space_group_name_Hall '-P 1'
_space_group_name_H-M_alt 'P -1'
_symmetry_space_group_name_Hall '-P 1'
_symmetry_space_group_name_H-M 'P -1'
_atom_sites_solution_hydrogens geom
_audit_creation_method SHELXL-2014/6
_cell_angle_alpha 103.7070(10)
_cell_angle_beta 90.4090(10)
_cell_angle_gamma 93.6540(10)
_cell_formula_units_Z 2
_cell_length_a 11.3604(2)
_cell_length_b 11.5688(2)
_cell_length_c 23.2200(3)
_cell_measurement_reflns_used 9763
_cell_measurement_temperature 100(2)
_cell_measurement_theta_max 28.12
_cell_measurement_theta_min 2.21
_cell_volume 2958.00(8)
_computing_cell_refinement
;
SAINT (Bruker, 2014)
;
_computing_data_collection
;
APEX2 (Bruker, 2014)
;
_computing_data_reduction
;
SAINT (Bruker, 2014)
;
_computing_molecular_graphics
;
CrystalMaker (Palmer, 2014)
;
_computing_publication_material
;
CrystalMaker (Palmer, 2014)
;
_computing_structure_refinement
;
<i>SHELXL2014/6</i> (Sheldrick, 2015)
;
_computing_structure_solution
;
SHELXS97 (Sheldrick, 2008)
;
_diffrn_ambient_temperature 100(2)
_diffrn_measured_fraction_theta_full 1.000
_diffrn_measured_fraction_theta_max 0.995
_diffrn_measurement_device_type 'Bruker APEXII CCD'
_diffrn_measurement_method '\f and \w scans'
_diffrn_radiation_type MoK\a
_diffrn_radiation_wavelength 0.71073
_diffrn_reflns_av_R_equivalents 0.0559
_diffrn_reflns_limit_h_max 15
_diffrn_reflns_limit_h_min -15
_diffrn_reflns_limit_k_max 15
_diffrn_reflns_limit_k_min -15
_diffrn_reflns_limit_l_max 30
_diffrn_reflns_limit_l_min -30
_diffrn_reflns_number 136857
_diffrn_reflns_theta_full 25.242
_diffrn_reflns_theta_max 28.333
_diffrn_reflns_theta_min 0.903
_exptl_absorpt_coefficient_mu 2.898
_exptl_absorpt_correction_T_max 0.7457
_exptl_absorpt_correction_T_min 0.4862
_exptl_absorpt_correction_type multi-scan
_exptl_absorpt_process_details
;
(SADABS; Bruker, 2014)
;
_exptl_crystal_colour green
_exptl_crystal_density_diffrn 1.657
_exptl_crystal_description plate
_exptl_crystal_F_000 1470
_exptl_crystal_size_max 0.650
_exptl_crystal_size_mid 0.430
_exptl_crystal_size_min 0.030
_refine_diff_density_max 3.540
_refine_diff_density_min -2.886
_refine_ls_extinction_method none
_refine_ls_goodness_of_fit_ref 1.015
_refine_ls_hydrogen_treatment constr
_refine_ls_matrix_type full
_refine_ls_number_parameters 642
_refine_ls_number_reflns 14685
_refine_ls_number_restraints 12
_refine_ls_restrained_S_all 1.016
_refine_ls_R_factor_all 0.0705
_refine_ls_R_factor_gt 0.0540
_refine_ls_shift/su_max 0.001
_refine_ls_shift/su_mean 0.000
_refine_ls_structure_factor_coef Fsqd
_refine_ls_weighting_details 'w=1/[\s^2^(Fo^2^)+(0.0646P)^2^+28.7840P] where P=(Fo^2^+2Fc^2^)/3'
_refine_ls_weighting_scheme calc
_refine_ls_wR_factor_gt 0.1391
_refine_ls_wR_factor_ref 0.1532
_reflns_number_gt 11845
_reflns_number_total 14685
_reflns_threshold_expression 'I > 2\s(I)'
_cod_data_source_file gk2666sup1.cif
_cod_data_source_block I
_cod_database_code 2241868
_shelx_space_group_comment
;
The symmetry employed for this shelxl refinement is uniquely defined
by the following loop, which should always be used as a source of
symmetry information in preference to the above space-group names.
They are only intended as comments.
;
_shelx_estimated_absorpt_t_min 0.255
_shelx_estimated_absorpt_t_max 0.918
_shelxl_version_number 2014/6

loop_
_space_group_symop_operation_xyz
'x, y, z'
'-x, -y, -z'

loop_
_atom_site_type_symbol
_atom_site_label
_atom_site_fract_x
_atom_site_fract_y
_atom_site_fract_z
_atom_site_U_iso_or_equiv
_atom_site_adp_type
_atom_site_calc_flag
_atom_site_occupancy
_atom_site_disorder_assembly
_atom_site_disorder_group
I I1 1.03331(4) 1.16081(4) 0.94854(2) 0.03491(11) Uani d 1 . .
I I2 0.60033(4) 0.67453(3) 0.48116(2) 0.02938(10) Uani d 1 . .
I I3 0.33478(5) 0.37443(5) 0.92175(2) 0.05065(15) Uani d 1 . .
Cu Cu1 0.68348(7) 0.74045(8) 0.86260(3) 0.03445(19) Uani d 1 . .
Cu Cu2 0.76595(6) 0.82666(6) 0.73883(3) 0.02209(14) Uani d 1 . .
Cu Cu3 0.54352(6) 0.60997(6) 0.73172(3) 0.01939(14) Uani d 1 . .
Cl Cl1A 0.7088(4) 0.7605(4) 0.96245(14) 0.0517(10) Uani d 0.6 A 1
Cl Cl1B 0.7610(5) 0.7019(5) 0.9490(2) 0.0456(13) Uani d 0.4 A 2
Cl Cl2 0.91814(10) 0.91245(10) 0.69157(5) 0.0170(2) Uani d 1 . .
Cl Cl3 0.43631(10) 0.44226(10) 0.67503(5) 0.0154(2) Uani d 1 . .
Cl Cl4 0.55813(9) 0.82369(10) 0.78789(5) 0.0150(2) Uani d 1 . .
Cl Cl5 0.77907(9) 0.62234(9) 0.76421(4) 0.01119(19) Uani d 1 . .
O O1 0.9089(5) 0.0637(5) 0.5297(2) 0.0456(12) Uani d 1 . .
N N1 0.7933(4) 0.8756(5) 0.8653(2) 0.0274(10) Uani d 1 . .
N N2 0.8247(4) 0.9129(4) 0.81648(19) 0.0208(9) Uani d 1 . .
N N3 0.6824(4) 0.7512(4) 0.66521(19) 0.0213(9) Uani d 1 . .
N N4 0.5915(4) 0.6671(4) 0.66256(19) 0.0207(9) Uani d 1 . .
N N5 0.5023(4) 0.5613(4) 0.80432(19) 0.0223(9) Uani d 1 . .
N N6 0.5610(4) 0.6148(5) 0.8565(2) 0.0269(10) Uani d 1 . .
N N7 0.1835(4) 0.7648(5) 0.8299(3) 0.0336(12) Uani d 1 . .
N N8 0.7491(5) 0.2456(5) 0.6678(3) 0.0338(12) Uani d 1 . .
C C1 0.9002(5) 1.0111(5) 0.8331(2) 0.0219(10) Uani d 1 . .
H H1 0.9350 1.0540 0.8078 0.026 Uiso calc 1 . .
C C2 0.9171(5) 1.0369(5) 0.8945(2) 0.0232(11) Uani d 1 . .
C C3 0.8487(5) 0.9500(6) 0.9130(3) 0.0295(13) Uani d 1 . .
H H3 0.8418 0.9436 0.9520 0.035 Uiso calc 1 . .
C C4 0.5500(5) 0.6341(5) 0.6066(2) 0.0227(11) Uani d 1 . .
H H4 0.4874 0.5782 0.5929 0.027 Uiso calc 1 . .
C C5 0.6150(5) 0.6965(5) 0.5720(2) 0.0233(11) Uani d 1 . .
C C6 0.6974(5) 0.7683(5) 0.6107(2) 0.0232(11) Uani d 1 . .
H H6 0.7545 0.8206 0.6004 0.028 Uiso calc 1 . .
C C7 0.5171(5) 0.5648(6) 0.8991(3) 0.0294(12) Uani d 1 . .
H H7 0.5424 0.5846 0.9386 0.035 Uiso calc 1 . .
C C8 0.4282(6) 0.4787(6) 0.8748(3) 0.0314(13) Uani d 1 . .
C C9 0.4229(5) 0.4791(5) 0.8146(2) 0.0260(11) Uani d 1 . .
H H9 0.3721 0.4299 0.7863 0.031 Uiso calc 1 . .
C C10 0.0713(6) 0.7144(9) 0.8526(4) 0.056(2) Uani d 1 . .
H H10A 0.0536 0.7664 0.8905 0.067 Uiso calc 1 . .
H H10B 0.0069 0.7160 0.8252 0.067 Uiso calc 1 . .
C C11 0.0750(8) 0.5893(13) 0.8606(7) 0.104(5) Uani d 1 . .
H H11A 0.1434 0.5818 0.8844 0.125 Uiso calc 0.6 B 3
H H11B 0.0769 0.5321 0.8226 0.125 Uiso calc 0.6 B 3
H H11C 0.1322 0.5965 0.8927 0.125 Uiso calc 0.4 C 4
H H11D 0.1128 0.5470 0.8252 0.125 Uiso calc 0.4 C 4
C C12A -0.0422(11) 0.5702(14) 0.8934(7) 0.047(3) Uani d 0.6 D 3
H H12A -0.1102 0.5837 0.8710 0.056 Uiso calc 0.6 D 3
H H12B -0.0415 0.6233 0.9326 0.056 Uiso calc 0.6 D 3
C C13A -0.0432(18) 0.4346(17) 0.8972(12) 0.112(10) Uani d 0.6 D 3
H H13A -0.0392 0.3843 0.8580 0.168 Uiso calc 0.6 D 3
H H13B -0.1146 0.4136 0.9153 0.168 Uiso calc 0.6 D 3
H H13C 0.0235 0.4241 0.9206 0.168 Uiso calc 0.6 D 3
C C12B -0.020(3) 0.500(3) 0.8721(10) 0.077(9) Uani d 0.4 D 4
H H12C -0.0074 0.4199 0.8491 0.093 Uiso calc 0.4 D 4
H H12D -0.0977 0.5209 0.8630 0.093 Uiso calc 0.4 D 4
C C13B -0.002(3) 0.510(3) 0.9386(10) 0.087(9) Uani d 0.4 D 4
H H13D 0.0684 0.4729 0.9453 0.131 Uiso calc 0.4 D 4
H H13E -0.0687 0.4705 0.9530 0.131 Uiso calc 0.4 D 4
H H13F 0.0047 0.5924 0.9593 0.131 Uiso calc 0.4 D 4
C C14 0.2866(6) 0.7694(7) 0.8727(3) 0.0363(14) Uani d 1 . .
H H14A 0.3572 0.7979 0.8556 0.044 Uiso calc 1 . .
H H14B 0.2980 0.6886 0.8758 0.044 Uiso calc 1 . .
C C15 0.2755(7) 0.8467(9) 0.9350(3) 0.056(2) Uani d 1 . .
H H15A 0.2121 0.8136 0.9552 0.067 Uiso calc 0.6 E 5
H H15B 0.2575 0.9267 0.9332 0.067 Uiso calc 0.6 E 5
H H15C 0.1961 0.8357 0.9489 0.067 Uiso calc 0.4 F 6
H H15D 0.2903 0.9301 0.9348 0.067 Uiso calc 0.4 F 6
C C16A 0.394(2) 0.851(4) 0.9692(11) 0.16(2) Uani d 0.6 G 5
H H16A 0.4103 0.7700 0.9698 0.192 Uiso calc 0.6 G 5
H H16B 0.4560 0.8815 0.9473 0.192 Uiso calc 0.6 G 5
C C17A 0.400(2) 0.926(3) 1.0325(9) 0.172(18) Uani d 0.6 G 5
H H17A 0.3964 1.0084 1.0323 0.258 Uiso calc 0.6 G 5
H H17B 0.4719 0.9143 1.0513 0.258 Uiso calc 0.6 G 5
H H17C 0.3340 0.9018 1.0538 0.258 Uiso calc 0.6 G 5
C C16B 0.367(2) 0.811(3) 0.9773(13) 0.058(8) Uani d 0.4 G 6
H H16C 0.4381 0.7876 0.9565 0.069 Uiso calc 0.4 G 6
H H16D 0.3867 0.8774 1.0109 0.069 Uiso calc 0.4 G 6
C C17B 0.306(3) 0.705(3) 0.9983(12) 0.086(9) Uani d 0.4 G 6
H H17D 0.2298 0.7260 1.0136 0.130 Uiso calc 0.4 G 6
H H17E 0.3536 0.6868 1.0288 0.130 Uiso calc 0.4 G 6
H H17F 0.2965 0.6367 0.9654 0.130 Uiso calc 0.4 G 6
C C18 0.2168(6) 0.6875(6) 0.7706(3) 0.0341(13) Uani d 1 . .
H H18A 0.2361 0.6105 0.7763 0.041 Uiso calc 1 . .
H H18B 0.2872 0.7241 0.7571 0.041 Uiso calc 1 . .
C C19 0.1213(7) 0.6679(7) 0.7222(4) 0.0442(17) Uani d 1 . .
H H19A 0.0830 0.7414 0.7245 0.053 Uiso calc 1 . .
H H19B 0.0622 0.6076 0.7279 0.053 Uiso calc 1 . .
C C20 0.1771(9) 0.6273(9) 0.6606(4) 0.067(3) Uani d 1 . .
H H20A 0.1148 0.5955 0.6312 0.080 Uiso calc 1 . .
H H20B 0.2281 0.5636 0.6615 0.080 Uiso calc 1 . .
C C21 0.2499(11) 0.7297(13) 0.6413(5) 0.088(4) Uani d 1 . .
H H21A 0.2812 0.6998 0.6027 0.133 Uiso calc 1 . .
H H21B 0.3137 0.7596 0.6693 0.133 Uiso calc 1 . .
H H21C 0.1999 0.7928 0.6400 0.133 Uiso calc 1 . .
C C22 0.1610(6) 0.8890(6) 0.8236(3) 0.0389(15) Uani d 1 . .
H H22A 0.1364 0.9351 0.8616 0.047 Uiso calc 1 . .
H H22B 0.0957 0.8826 0.7956 0.047 Uiso calc 1 . .
C C23 0.2649(7) 0.9579(7) 0.8031(4) 0.051(2) Uani d 1 . .
H H23A 0.3226 0.9837 0.8354 0.062 Uiso calc 1 . .
H H23B 0.3024 0.9058 0.7705 0.062 Uiso calc 1 . .
C C24 0.2266(8) 1.0655(7) 0.7835(5) 0.056(2) Uani d 1 . .
H H24A 0.1927 1.1197 0.8167 0.067 Uiso calc 1 . .
H H24B 0.1663 1.0404 0.7525 0.067 Uiso calc 1 . .
C C25 0.3294(10) 1.1297(9) 0.7607(6) 0.075(3) Uani d 1 . .
H H25A 0.3846 1.1634 0.7927 0.112 Uiso calc 1 . .
H H25B 0.3012 1.1922 0.7445 0.112 Uiso calc 1 . .
H H25C 0.3676 1.0744 0.7303 0.112 Uiso calc 1 . .
C C26 0.6939(6) 0.2858(7) 0.7279(3) 0.0408(16) Uani d 1 . .
H H26A 0.6140 0.3061 0.7219 0.049 Uiso calc 1 . .
H H26B 0.7377 0.3579 0.7497 0.049 Uiso calc 1 . .
C C27 0.6901(9) 0.1948(11) 0.7660(4) 0.072(3) Uani d 1 . .
H H27A 0.7708 0.1779 0.7729 0.087 Uiso calc 0.4 H 7
H H27B 0.6509 0.1216 0.7426 0.087 Uiso calc 0.4 H 7
H H27C 0.7676 0.1668 0.7704 0.087 Uiso calc 0.6 I 8
H H27D 0.6354 0.1270 0.7493 0.087 Uiso calc 0.6 I 8
C C28A 0.630(2) 0.224(2) 0.8267(8) 0.039(6) Uani d 0.4 J 7
H H28A 0.5561 0.2594 0.8246 0.047 Uiso calc 0.4 J 7
H H28B 0.6172 0.1530 0.8421 0.047 Uiso calc 0.4 J 7
C C29A 0.7227(19) 0.312(2) 0.8636(10) 0.061(6) Uani d 0.4 J 7
H H29A 0.7973 0.2768 0.8612 0.091 Uiso calc 0.4 J 7
H H29B 0.6991 0.3324 0.9042 0.091 Uiso calc 0.4 J 7
H H29C 0.7300 0.3827 0.8487 0.091 Uiso calc 0.4 J 7
C C28B 0.6464(17) 0.268(2) 0.8264(7) 0.080(9) Uani d 0.6 J 8
H H28C 0.7048 0.3318 0.8441 0.096 Uiso calc 0.6 J 8
H H28D 0.5733 0.3034 0.8206 0.096 Uiso calc 0.6 J 8
C C29B 0.627(2) 0.181(3) 0.8667(11) 0.172(18) Uani d 0.6 J 8
H H29D 0.5565 0.1306 0.8540 0.258 Uiso calc 0.6 J 8
H H29E 0.6188 0.2251 0.9069 0.258 Uiso calc 0.6 J 8
H H29F 0.6932 0.1328 0.8644 0.258 Uiso calc 0.6 J 8
C C30 0.8787(6) 0.2231(6) 0.6741(4) 0.0404(16) Uani d 1 . .
H H30A 0.8842 0.1626 0.6965 0.049 Uiso calc 1 . .
H H30B 0.9086 0.1912 0.6350 0.049 Uiso calc 1 . .
C C31 0.9577(7) 0.3320(9) 0.7044(5) 0.069(3) Uani d 1 . .
H H31A 0.9315 0.3628 0.7444 0.082 Uiso calc 1 . .
H H31B 0.9525 0.3940 0.6829 0.082 Uiso calc 1 . .
C C32 1.0857(7) 0.2986(9) 0.7062(5) 0.068(3) Uani d 1 . .
H H32A 1.1326 0.3662 0.7301 0.082 Uiso calc 1 . .
H H32B 1.0886 0.2334 0.7257 0.082 Uiso calc 1 . .
C C33 1.1404(9) 0.2630(11) 0.6472(6) 0.093(4) Uani d 1 . .
H H33A 1.1033 0.1884 0.6255 0.139 Uiso calc 1 . .
H H33B 1.2231 0.2546 0.6524 0.139 Uiso calc 1 . .
H H33C 1.1303 0.3230 0.6256 0.139 Uiso calc 1 . .
C C34 0.6902(6) 0.1279(6) 0.6335(3) 0.0347(14) Uani d 1 . .
H H34A 0.7049 0.0675 0.6549 0.042 Uiso calc 1 . .
H H34B 0.7279 0.1055 0.5954 0.042 Uiso calc 1 . .
C C35 0.5576(6) 0.1257(6) 0.6223(3) 0.0369(14) Uani d 1 . .
H H35A 0.5188 0.1534 0.6597 0.044 Uiso calc 1 . .
H H35B 0.5417 0.1791 0.5971 0.044 Uiso calc 1 . .
C C36 0.5090(7) 0.0014(7) 0.5931(4) 0.0478(18) Uani d 1 . .
H H36A 0.5227 -0.0507 0.6192 0.057 Uiso calc 1 . .
H H36B 0.5513 -0.0272 0.5569 0.057 Uiso calc 1 . .
C C37 0.3771(7) -0.0056(7) 0.5782(4) 0.052(2) Uani d 1 . .
H H37A 0.3340 0.0151 0.6142 0.078 Uiso calc 1 . .
H H37B 0.3521 -0.0852 0.5569 0.078 Uiso calc 1 . .
H H37C 0.3622 0.0491 0.5540 0.078 Uiso calc 1 . .
C C38 0.7337(6) 0.3428(6) 0.6346(3) 0.0383(15) Uani d 1 . .
H H38A 0.7721 0.4167 0.6577 0.046 Uiso calc 1 . .
H H38B 0.6502 0.3545 0.6321 0.046 Uiso calc 1 . .
C C39 0.7830(8) 0.3177(8) 0.5717(4) 0.059(2) Uani d 1 . .
H H39A 0.8636 0.2949 0.5728 0.071 Uiso calc 1 . .
H H39B 0.7364 0.2517 0.5463 0.071 Uiso calc 1 . .
C C40 0.7805(8) 0.4279(9) 0.5459(5) 0.068(3) Uani d 1 . .
H H40A 0.7857 0.4021 0.5031 0.081 Uiso calc 1 . .
H H40B 0.7046 0.4613 0.5543 0.081 Uiso calc 1 . .
C C41 0.8687(11) 0.5185(12) 0.5664(8) 0.111(5) Uani d 1 . .
H H41A 0.8663 0.5439 0.6088 0.166 Uiso calc 1 . .
H H41B 0.8560 0.5847 0.5493 0.166 Uiso calc 1 . .
H H41C 0.9443 0.4891 0.5550 0.166 Uiso calc 1 . .
C C42 0.9468(8) 0.0777(8) 0.4729(3) 0.053(2) Uani d 1 . .
H H42A 0.9359 0.1585 0.4697 0.063 Uiso calc 1 . .
H H42B 0.8994 0.0234 0.4419 0.063 Uiso calc 1 . .
C C43 0.9270(8) -0.0530(7) 0.5351(3) 0.050(2) Uani d 1 . .
H H43A 0.8791 -0.1102 0.5054 0.060 Uiso calc 1 . .
H H43B 0.9027 -0.0618 0.5739 0.060 Uiso calc 1 . .

loop_
_atom_site_aniso_label
_atom_site_aniso_U_11
_atom_site_aniso_U_22
_atom_site_aniso_U_33
_atom_site_aniso_U_12
_atom_site_aniso_U_13
_atom_site_aniso_U_23
I1 0.0304(2) 0.0365(2) 0.0282(2) -0.01134(16) -0.00065(15) -0.00781(16)
I2 0.0451(2) 0.02683(19) 0.01655(16) -0.00402(16) -0.00845(14) 0.00788(13)
I3 0.0544(3) 0.0603(3) 0.0397(3) -0.0281(2) 0.0047(2) 0.0250(2)
Cu1 0.0394(4) 0.0449(5) 0.0183(3) -0.0246(4) -0.0077(3) 0.0133(3)
Cu2 0.0263(3) 0.0242(3) 0.0158(3) -0.0093(3) -0.0060(2) 0.0080(2)
Cu3 0.0208(3) 0.0208(3) 0.0159(3) -0.0045(2) -0.0005(2) 0.0046(2)
Cl1A 0.057(2) 0.078(3) 0.0226(14) -0.046(2) -0.0200(14) 0.0287(17)
Cl1B 0.057(3) 0.058(3) 0.022(2) -0.039(3) -0.020(2) 0.021(2)
Cl2 0.0199(5) 0.0198(5) 0.0127(5) -0.0122(4) -0.0068(4) 0.0101(4)
Cl3 0.0186(5) 0.0145(5) 0.0119(5) -0.0028(4) -0.0028(4) 0.0022(4)
Cl4 0.0096(5) 0.0206(5) 0.0122(5) -0.0027(4) 0.0013(4) -0.0001(4)
Cl5 0.0114(4) 0.0122(5) 0.0115(4) -0.0058(4) -0.0040(3) 0.0075(4)
O1 0.046(3) 0.051(3) 0.042(3) 0.014(2) 0.018(2) 0.013(2)
N1 0.029(2) 0.034(3) 0.018(2) -0.012(2) -0.0026(18) 0.0065(19)
N2 0.022(2) 0.024(2) 0.017(2) -0.0027(17) -0.0029(16) 0.0074(17)
N3 0.025(2) 0.022(2) 0.018(2) -0.0056(18) -0.0021(17) 0.0081(17)
N4 0.024(2) 0.019(2) 0.017(2) -0.0049(17) -0.0018(16) 0.0041(16)
N5 0.022(2) 0.027(2) 0.016(2) -0.0041(18) -0.0009(16) 0.0036(17)
N6 0.028(2) 0.034(3) 0.019(2) -0.010(2) -0.0032(18) 0.0087(19)
N7 0.020(2) 0.039(3) 0.043(3) 0.002(2) 0.003(2) 0.010(2)
N8 0.028(3) 0.033(3) 0.041(3) 0.010(2) 0.000(2) 0.007(2)
C1 0.022(2) 0.020(2) 0.023(3) -0.002(2) -0.004(2) 0.005(2)
C2 0.021(2) 0.024(3) 0.021(2) 0.000(2) -0.0027(19) -0.002(2)
C3 0.028(3) 0.039(3) 0.019(3) -0.013(2) -0.003(2) 0.006(2)
C4 0.027(3) 0.022(3) 0.020(2) -0.003(2) -0.009(2) 0.008(2)
C5 0.032(3) 0.022(3) 0.016(2) 0.000(2) -0.005(2) 0.005(2)
C6 0.028(3) 0.024(3) 0.020(2) -0.002(2) -0.003(2) 0.010(2)
C7 0.033(3) 0.036(3) 0.022(3) -0.009(2) 0.001(2) 0.014(2)
C8 0.036(3) 0.038(3) 0.022(3) -0.012(3) 0.004(2) 0.014(2)
C9 0.024(3) 0.030(3) 0.023(3) -0.006(2) 0.001(2) 0.008(2)
C10 0.026(3) 0.091(7) 0.059(5) -0.008(4) 0.001(3) 0.038(5)
C11 0.046(5) 0.138(11) 0.168(13) -0.027(6) -0.026(7) 0.125(11)
C12A 0.039(7) 0.059(9) 0.052(8) -0.011(6) -0.011(6) 0.036(7)
C13A 0.081(13) 0.119(18) 0.18(2) -0.053(13) -0.055(14) 0.13(2)
C12B 0.08(2) 0.08(2) 0.054(15) -0.053(18) -0.005(13) 0.006(14)
C13B 0.12(3) 0.077(19) 0.057(16) 0.021(19) 0.001(16) 0.002(14)
C14 0.027(3) 0.047(4) 0.031(3) 0.005(3) 0.002(2) 0.001(3)
C15 0.046(4) 0.074(6) 0.039(4) 0.014(4) 0.007(3) -0.005(4)
C16A 0.23(4) 0.18(4) 0.046(14) 0.15(3) -0.06(2) -0.043(18)
C17A 0.077(15) 0.33(5) 0.062(13) 0.07(2) -0.019(11) -0.06(2)
C16B 0.067(16) 0.071(18) 0.024(11) -0.005(14) -0.015(10) -0.008(10)
C17B 0.071(17) 0.12(3) 0.053(15) 0.003(17) 0.008(13) 0.001(16)
C18 0.033(3) 0.029(3) 0.040(3) 0.006(3) -0.004(3) 0.008(3)
C19 0.041(4) 0.037(4) 0.054(4) 0.003(3) -0.019(3) 0.010(3)
C20 0.073(6) 0.068(6) 0.049(5) 0.033(5) -0.029(4) -0.013(4)
C21 0.081(8) 0.139(12) 0.051(6) 0.033(8) 0.012(5) 0.026(7)
C22 0.027(3) 0.035(3) 0.053(4) 0.010(3) 0.003(3) 0.004(3)
C23 0.034(4) 0.033(4) 0.086(6) 0.005(3) 0.003(4) 0.008(4)
C24 0.052(5) 0.034(4) 0.080(6) -0.002(3) -0.006(4) 0.011(4)
C25 0.071(7) 0.046(5) 0.109(9) -0.009(5) 0.007(6) 0.024(5)
C26 0.034(3) 0.050(4) 0.036(3) 0.016(3) -0.001(3) 0.002(3)
C27 0.058(5) 0.125(9) 0.048(5) 0.058(6) 0.011(4) 0.035(5)
C28A 0.047(13) 0.032(9) 0.031(11) -0.017(8) -0.004(8) -0.005(8)
C29A 0.054(13) 0.072(15) 0.052(12) 0.010(11) -0.003(10) 0.003(11)
C28B 0.025(8) 0.18(3) 0.054(12) 0.036(13) 0.009(7) 0.048(14)
C29B 0.14(2) 0.34(4) 0.121(18) 0.19(3) 0.102(17) 0.17(3)
C30 0.024(3) 0.037(4) 0.057(4) 0.015(3) 0.002(3) 0.001(3)
C31 0.032(4) 0.061(5) 0.092(7) 0.013(4) -0.015(4) -0.024(5)
C32 0.031(4) 0.060(6) 0.103(8) 0.011(4) -0.010(4) -0.003(5)
C33 0.040(5) 0.080(7) 0.125(10) -0.017(5) 0.012(6) -0.037(7)
C34 0.039(3) 0.026(3) 0.039(3) 0.010(3) -0.002(3) 0.006(3)
C35 0.038(3) 0.029(3) 0.047(4) 0.007(3) -0.001(3) 0.013(3)
C36 0.045(4) 0.033(4) 0.061(5) 0.008(3) -0.003(4) 0.002(3)
C37 0.046(4) 0.045(4) 0.064(5) -0.004(3) -0.011(4) 0.015(4)
C38 0.032(3) 0.025(3) 0.060(4) 0.011(3) 0.004(3) 0.013(3)
C39 0.061(5) 0.057(5) 0.070(6) 0.030(4) 0.020(4) 0.033(5)
C40 0.049(5) 0.064(6) 0.106(8) 0.017(4) 0.008(5) 0.047(6)
C41 0.068(8) 0.079(8) 0.200(18) 0.003(6) -0.021(9) 0.063(10)
C42 0.075(6) 0.052(5) 0.038(4) 0.026(4) 0.007(4) 0.019(3)
C43 0.066(5) 0.045(4) 0.039(4) -0.013(4) 0.019(4) 0.014(3)

loop_
_atom_type_symbol
_atom_type_description
_atom_type_scat_dispersion_real
_atom_type_scat_dispersion_imag
_atom_type_scat_source
C C 0.0033 0.0016 'International Tables Vol C Tables 4.2.6.8 and 6.1.1.4'
H H 0.0000 0.0000 'International Tables Vol C Tables 4.2.6.8 and 6.1.1.4'
N N 0.0061 0.0033 'International Tables Vol C Tables 4.2.6.8 and 6.1.1.4'
O O 0.0106 0.0060 'International Tables Vol C Tables 4.2.6.8 and 6.1.1.4'
Cu Cu 0.3201 1.2651 'International Tables Vol C Tables 4.2.6.8 and 6.1.1.4'
I I -0.4742 1.8119 'International Tables Vol C Tables 4.2.6.8 and 6.1.1.4'
Cl Cl 0.1484 0.1585 'International Tables Vol C Tables 4.2.6.8 and 6.1.1.4'

loop_
_geom_angle_atom_site_label_1
_geom_angle_atom_site_label_2
_geom_angle_atom_site_label_3
_geom_angle_site_symmetry_1
_geom_angle_site_symmetry_3
_geom_angle
N1 Cu1 N6 . . 173.7(2)
N1 Cu1 Cl1A . . 90.85(16)
N6 Cu1 Cl1A . . 92.47(16)
N1 Cu1 Cl1B . . 93.60(18)
N6 Cu1 Cl1B . . 91.57(18)
N1 Cu1 Cl4 . . 86.25(15)
N6 Cu1 Cl4 . . 87.74(15)
Cl1A Cu1 Cl4 . . 140.10(15)
Cl1B Cu1 Cl4 . . 163.21(19)
N1 Cu1 Cl5 . . 90.42(15)
N6 Cu1 Cl5 . . 90.84(16)
Cl1A Cu1 Cl5 . . 136.96(15)
Cl1B Cu1 Cl5 . . 113.90(19)
Cl4 Cu1 Cl5 . . 82.89(4)
N2 Cu2 N3 . . 170.5(2)
N2 Cu2 Cl2 . . 92.12(14)
N3 Cu2 Cl2 . . 93.63(13)
N2 Cu2 Cl5 . . 92.75(14)
N3 Cu2 Cl5 . . 90.56(14)
Cl2 Cu2 Cl5 . . 122.39(5)
N2 Cu2 Cl4 . . 85.89(14)
N3 Cu2 Cl4 . . 85.60(14)
Cl2 Cu2 Cl4 . . 153.50(5)
Cl5 Cu2 Cl4 . . 84.10(4)
N4 Cu3 N5 . . 176.18(19)
N4 Cu3 Cl3 . . 93.20(13)
N5 Cu3 Cl3 . . 90.59(14)
N4 Cu3 Cl4 . . 86.82(14)
N5 Cu3 Cl4 . . 90.04(14)
Cl3 Cu3 Cl4 . . 151.28(5)
N4 Cu3 Cl5 . . 88.00(14)
N5 Cu3 Cl5 . . 89.45(14)
Cl3 Cu3 Cl5 . . 125.75(5)
Cl4 Cu3 Cl5 . . 82.96(4)
Cu3 Cl4 Cu1 . . 82.74(4)
Cu3 Cl4 Cu2 . . 83.50(4)
Cu1 Cl4 Cu2 . . 79.97(4)
Cu2 Cl5 Cu1 . . 80.47(4)
Cu2 Cl5 Cu3 . . 79.51(3)
Cu1 Cl5 Cu3 . . 77.60(4)
C43 O1 C42 . . 109.8(6)
N2 N1 C3 . . 108.4(5)
N2 N1 Cu1 . . 122.7(4)
C3 N1 Cu1 . . 128.8(4)
N1 N2 C1 . . 108.5(4)
N1 N2 Cu2 . . 120.7(3)
C1 N2 Cu2 . . 130.7(4)
C6 N3 N4 . . 108.1(4)
C6 N3 Cu2 . . 129.9(4)
N4 N3 Cu2 . . 122.0(3)
C4 N4 N3 . . 108.2(4)
C4 N4 Cu3 . . 129.9(4)
N3 N4 Cu3 . . 121.9(3)
C9 N5 N6 . . 108.6(4)
C9 N5 Cu3 . . 131.5(4)
N6 N5 Cu3 . . 119.9(3)
C7 N6 N5 . . 108.1(5)
C7 N6 Cu1 . . 128.9(4)
N5 N6 Cu1 . . 122.9(4)
C22 N7 C18 . . 110.2(5)
C22 N7 C10 . . 107.2(5)
C18 N7 C10 . . 111.3(6)
C22 N7 C14 . . 110.6(5)
C18 N7 C14 . . 106.9(5)
C10 N7 C14 . . 110.7(5)
C34 N8 C26 . . 110.9(5)
C34 N8 C38 . . 110.5(5)
C26 N8 C38 . . 107.2(5)
C34 N8 C30 . . 105.6(5)
C26 N8 C30 . . 111.2(5)
C38 N8 C30 . . 111.5(5)
N2 C1 C2 . . 108.6(5)
N2 C1 H1 . . 125.7
C2 C1 H1 . . 125.7
C3 C2 C1 . . 105.2(5)
C3 C2 I1 . . 124.5(4)
C1 C2 I1 . . 129.8(4)
N1 C3 C2 . . 109.2(5)
N1 C3 H3 . . 125.4
C2 C3 H3 . . 125.4
N4 C4 C5 . . 109.2(5)
N4 C4 H4 . . 125.4
C5 C4 H4 . . 125.4
C6 C5 C4 . . 105.0(5)
C6 C5 I2 . . 127.8(4)
C4 C5 I2 . . 127.0(4)
N3 C6 C5 . . 109.6(5)
N3 C6 H6 . . 125.2
C5 C6 H6 . . 125.2
N6 C7 C8 . . 109.2(5)
N6 C7 H7 . . 125.4
C8 C7 H7 . . 125.4
C7 C8 C9 . . 105.0(5)
C7 C8 I3 . . 124.3(4)
C9 C8 I3 . . 130.7(4)
N5 C9 C8 . . 109.1(5)
N5 C9 H9 . . 125.5
C8 C9 H9 . . 125.5
C11 C10 N7 . . 115.4(7)
C11 C10 H10A . . 108.4
N7 C10 H10A . . 108.4
C11 C10 H10B . . 108.4
N7 C10 H10B . . 108.4
H10A C10 H10B . . 107.5
C10 C11 C12B . . 132.7(18)
C10 C11 C12A . . 103.6(10)
C10 C11 H11A . . 111.0
C12A C11 H11A . . 111.0
C10 C11 H11B . . 111.0
C12A C11 H11B . . 111.0
H11A C11 H11B . . 109.0
C10 C11 H11C . . 104.1
C12B C11 H11C . . 104.1
C10 C11 H11D . . 104.1
C12B C11 H11D . . 104.1
H11C C11 H11D . . 105.5
C11 C12A C13A . . 103.6(12)
C11 C12A H12A . . 111.1
C13A C12A H12A . . 111.1
C11 C12A H12B . . 111.0
C13A C12A H12B . . 111.0
H12A C12A H12B . . 109.0
C12A C13A H13A . . 109.5
C12A C13A H13B . . 109.5
H13A C13A H13B . . 109.5
C12A C13A H13C . . 109.5
H13A C13A H13C . . 109.5
H13B C13A H13C . . 109.5
C11 C12B C13B . . 102.0(19)
C11 C12B H12C . . 111.4
C13B C12B H12C . . 111.4
C11 C12B H12D . . 111.4
C13B C12B H12D . . 111.4
H12C C12B H12D . . 109.2
C12B C13B H13D . . 109.5
C12B C13B H13E . . 109.5
H13D C13B H13E . . 109.5
C12B C13B H13F . . 109.5
H13D C13B H13F . . 109.5
H13E C13B H13F . . 109.5
N7 C14 C15 . . 116.5(6)
N7 C14 H14A . . 108.2
C15 C14 H14A . . 108.2
N7 C14 H14B . . 108.2
C15 C14 H14B . . 108.2
H14A C14 H14B . . 107.3
C14 C15 C16A . . 108.5(11)
C14 C15 C16B . . 109.2(15)
C14 C15 H15A . . 110.0
C16A C15 H15A . . 110.0
C14 C15 H15B . . 110.0
C16A C15 H15B . . 110.0
H15A C15 H15B . . 108.4
C14 C15 H15C . . 109.8
C16B C15 H15C . . 109.8
C14 C15 H15D . . 109.8
C16B C15 H15D . . 109.8
H15C C15 H15D . . 108.3
C17A C16A C15 . . 115.9(18)
C17A C16A H16A . . 108.3
C15 C16A H16A . . 108.3
C17A C16A H16B . . 108.3
C15 C16A H16B . . 108.3
H16A C16A H16B . . 107.4
C16A C17A H17A . . 109.5
C16A C17A H17B . . 109.5
H17A C17A H17B . . 109.5
C16A C17A H17C . . 109.5
H17A C17A H17C . . 109.5
H17B C17A H17C . . 109.5
C17B C16B C15 . . 106.0(19)
C17B C16B H16C . . 110.5
C15 C16B H16C . . 110.5
C17B C16B H16D . . 110.5
C15 C16B H16D . . 110.5
H16C C16B H16D . . 108.7
C16B C17B H17D . . 109.5
C16B C17B H17E . . 109.5
H17D C17B H17E . . 109.5
C16B C17B H17F . . 109.5
H17D C17B H17F . . 109.5
H17E C17B H17F . . 109.5
N7 C18 C19 . . 114.6(6)
N7 C18 H18A . . 108.6
C19 C18 H18A . . 108.6
N7 C18 H18B . . 108.6
C19 C18 H18B . . 108.6
H18A C18 H18B . . 107.6
C18 C19 C20 . . 109.7(6)
C18 C19 H19A . . 109.7
C20 C19 H19A . . 109.7
C18 C19 H19B . . 109.7
C20 C19 H19B . . 109.7
H19A C19 H19B . . 108.2
C19 C20 C21 . . 113.1(8)
C19 C20 H20A . . 109.0
C21 C20 H20A . . 109.0
C19 C20 H20B . . 109.0
C21 C20 H20B . . 109.0
H20A C20 H20B . . 107.8
C20 C21 H21A . . 109.5
C20 C21 H21B . . 109.5
H21A C21 H21B . . 109.5
C20 C21 H21C . . 109.5
H21A C21 H21C . . 109.5
H21B C21 H21C . . 109.5
N7 C22 C23 . . 115.8(5)
N7 C22 H22A . . 108.3
C23 C22 H22A . . 108.3
N7 C22 H22B . . 108.3
C23 C22 H22B . . 108.3
H22A C22 H22B . . 107.4
C24 C23 C22 . . 111.7(6)
C24 C23 H23A . . 109.3
C22 C23 H23A . . 109.3
C24 C23 H23B . . 109.3
C22 C23 H23B . . 109.3
H23A C23 H23B . . 107.9
C23 C24 C25 . . 111.2(8)
C23 C24 H24A . . 109.4
C25 C24 H24A . . 109.4
C23 C24 H24B . . 109.4
C25 C24 H24B . . 109.4
H24A C24 H24B . . 108.0
C24 C25 H25A . . 109.5
C24 C25 H25B . . 109.5
H25A C25 H25B . . 109.5
C24 C25 H25C . . 109.5
H25A C25 H25C . . 109.5
H25B C25 H25C . . 109.5
N8 C26 C27 . . 115.2(6)
N8 C26 H26A . . 108.5
C27 C26 H26A . . 108.5
N8 C26 H26B . . 108.5
C27 C26 H26B . . 108.5
H26A C26 H26B . . 107.5
C26 C27 C28A . . 119.7(14)
C26 C27 C28B . . 102.4(11)
C26 C27 H27A . . 107.4
C28A C27 H27A . . 107.4
C26 C27 H27B . . 107.4
C28A C27 H27B . . 107.4
H27A C27 H27B . . 106.9
C26 C27 H27C . . 111.3
C28B C27 H27C . . 111.3
C26 C27 H27D . . 111.3
C28B C27 H27D . . 111.3
H27C C27 H27D . . 109.2
C29A C28A C27 . . 100.9(15)
C29A C28A H28A . . 111.6
C27 C28A H28A . . 111.6
C29A C28A H28B . . 111.6
C27 C28A H28B . . 111.6
H28A C28A H28B . . 109.4
C28A C29A H29A . . 109.5
C28A C29A H29B . . 109.5
H29A C29A H29B . . 109.5
C28A C29A H29C . . 109.5
H29A C29A H29C . . 109.5
H29B C29A H29C . . 109.5
C29B C28B C27 . . 106.9(15)
C29B C28B H28C . . 110.3
C27 C28B H28C . . 110.4
C29B C28B H28D . . 110.4
C27 C28B H28D . . 110.4
H28C C28B H28D . . 108.6
C28B C29B H29D . . 109.5
C28B C29B H29E . . 109.5
H29D C29B H29E . . 109.5
C28B C29B H29F . . 109.5
H29D C29B H29F . . 109.5
H29E C29B H29F . . 109.5
C31 C30 N8 . . 115.1(6)
C31 C30 H30A . . 108.5
N8 C30 H30A . . 108.5
C31 C30 H30B . . 108.5
N8 C30 H30B . . 108.5
H30A C30 H30B . . 107.5
C30 C31 C32 . . 110.0(7)
C30 C31 H31A . . 109.7
C32 C31 H31A . . 109.7
C30 C31 H31B . . 109.7
C32 C31 H31B . . 109.7
H31A C31 H31B . . 108.2
C33 C32 C31 . . 114.8(10)
C33 C32 H32A . . 108.6
C31 C32 H32A . . 108.6
C33 C32 H32B . . 108.6
C31 C32 H32B . . 108.6
H32A C32 H32B . . 107.6
C32 C33 H33A . . 109.5
C32 C33 H33B . . 109.5
H33A C33 H33B . . 109.5
C32 C33 H33C . . 109.5
H33A C33 H33C . . 109.5
H33B C33 H33C . . 109.5
N8 C34 C35 . . 116.1(5)
N8 C34 H34A . . 108.3
C35 C34 H34A . . 108.3
N8 C34 H34B . . 108.3
C35 C34 H34B . . 108.3
H34A C34 H34B . . 107.4
C36 C35 C34 . . 110.5(6)
C36 C35 H35A . . 109.5
C34 C35 H35A . . 109.5
C36 C35 H35B . . 109.5
C34 C35 H35B . . 109.5
H35A C35 H35B . . 108.1
C35 C36 C37 . . 113.0(6)
C35 C36 H36A . . 109.0
C37 C36 H36A . . 109.0
C35 C36 H36B . . 109.0
C37 C36 H36B . . 109.0
H36A C36 H36B . . 107.8
C36 C37 H37A . . 109.5
C36 C37 H37B . . 109.5
H37A C37 H37B . . 109.5
C36 C37 H37C . . 109.5
H37A C37 H37C . . 109.5
H37B C37 H37C . . 109.5
N8 C38 C39 . . 115.2(5)
N8 C38 H38A . . 108.5
C39 C38 H38A . . 108.5
N8 C38 H38B . . 108.5
C39 C38 H38B . . 108.5
H38A C38 H38B . . 107.5
C40 C39 C38 . . 111.0(7)
C40 C39 H39A . . 109.4
C38 C39 H39A . . 109.4
C40 C39 H39B . . 109.4
C38 C39 H39B . . 109.4
H39A C39 H39B . . 108.0
C41 C40 C39 . . 116.4(10)
C41 C40 H40A . . 108.2
C39 C40 H40A . . 108.2
C41 C40 H40B . . 108.2
C39 C40 H40B . . 108.2
H40A C40 H40B . . 107.3
C40 C41 H41A . . 109.5
C40 C41 H41B . . 109.5
H41A C41 H41B . . 109.5
C40 C41 H41C . . 109.5
H41A C41 H41C . . 109.5
H41B C41 H41C . . 109.5
O1 C42 C43 . 2_756 110.4(6)
O1 C42 H42A . . 109.6
C43 C42 H42A 2_756 . 109.6
O1 C42 H42B . . 109.6
C43 C42 H42B 2_756 . 109.6
H42A C42 H42B . . 108.1
O1 C43 C42 . 2_756 110.5(6)
O1 C43 H43A . . 109.6
C42 C43 H43A 2_756 . 109.6
O1 C43 H43B . . 109.6
C42 C43 H43B 2_756 . 109.6
H43A C43 H43B . . 108.1

loop_
_geom_bond_atom_site_label_1
_geom_bond_atom_site_label_2
_geom_bond_site_symmetry_2
_geom_bond_distance
I1 C2 . 2.063(5)
I2 C5 . 2.069(5)
I3 C8 . 2.060(6)
Cu1 N1 . 1.926(5)
Cu1 N6 . 1.926(5)
Cu1 Cl1A . 2.289(3)
Cu1 Cl1B . 2.335(5)
Cu1 Cl4 . 2.6258(14)
Cu1 Cl5 . 2.6478(14)
Cu2 N2 . 1.933(4)
Cu2 N3 . 1.936(4)
Cu2 Cl2 . 2.3458(12)
Cu2 Cl5 . 2.5808(12)
Cu2 Cl4 . 2.6306(13)
Cu3 N4 . 1.945(4)
Cu3 N5 . 1.951(5)
Cu3 Cl3 . 2.3337(12)
Cu3 Cl4 . 2.5016(13)
Cu3 Cl5 . 2.7607(12)
O1 C43 . 1.412(10)
O1 C42 . 1.433(9)
N1 N2 . 1.347(6)
N1 C3 . 1.353(7)
N2 C1 . 1.356(7)
N3 C6 . 1.337(7)
N3 N4 . 1.364(6)
N4 C4 . 1.339(7)
N5 C9 . 1.333(7)
N5 N6 . 1.369(6)
N6 C7 . 1.344(7)
N7 C22 . 1.516(9)
N7 C18 . 1.518(9)
N7 C10 . 1.519(9)
N7 C14 . 1.521(8)
N8 C34 . 1.517(8)
N8 C26 . 1.517(9)
N8 C38 . 1.523(9)
N8 C30 . 1.523(8)
C1 C2 . 1.394(7)
C1 H1 . 0.9300
C2 C3 . 1.382(8)
C3 H3 . 0.9300
C4 C5 . 1.387(8)
C4 H4 . 0.9300
C5 C6 . 1.381(7)
C6 H6 . 0.9300
C7 C8 . 1.389(8)
C7 H7 . 0.9300
C8 C9 . 1.401(8)
C9 H9 . 0.9300
C10 C11 . 1.506(14)
C10 H10A . 0.9700
C10 H10B . 0.9700
C11 C12B . 1.514(16)
C11 C12A . 1.567(14)
C11 H11A . 0.9700
C11 H11B . 0.9700
C11 H11C . 0.9700
C11 H11D . 0.9700
C12A C13A . 1.592(15)
C12A H12A . 0.9700
C12A H12B . 0.9700
C13A H13A . 0.9600
C13A H13B . 0.9600
C13A H13C . 0.9600
C12B C13B . 1.533(18)
C12B H12C . 0.9700
C12B H12D . 0.9600
C13B H13D . 0.9600
C13B H13E . 0.9600
C13B H13F . 0.9600
C14 C15 . 1.522(10)
C14 H14A . 0.9700
C14 H14B . 0.9700
C15 C16A . 1.548(17)
C15 C16B . 1.561(18)
C15 H15A . 0.9700
C15 H15B . 0.9700
C15 H15C . 0.9700
C15 H15D . 0.9700
C16A C17A . 1.517(18)
C16A H16A . 0.9700
C16A H16B . 0.9700
C17A H17A . 0.9600
C17A H17B . 0.9600
C17A H17C . 0.9600
C16B C17B . 1.548(19)
C16B H16C . 0.9600
C16B H16D . 0.9700
C17B H17D . 0.9600
C17B H17E . 0.9600
C17B H17F . 0.9600
C18 C19 . 1.523(9)
C18 H18A . 0.9700
C18 H18B . 0.9700
C19 C20 . 1.550(13)
C19 H19A . 0.9700
C19 H19B . 0.9700
C20 C21 . 1.555(17)
C20 H20A . 0.9700
C20 H20B . 0.9700
C21 H21A . 0.9600
C21 H21B . 0.9600
C21 H21C . 0.9600
C22 C23 . 1.524(10)
C22 H22A . 0.9700
C22 H22B . 0.9700
C23 C24 . 1.510(11)
C23 H23A . 0.9700
C23 H23B . 0.9700
C24 C25 . 1.510(13)
C24 H24A . 0.9700
C24 H24B . 0.9700
C25 H25A . 0.9600
C25 H25B . 0.9600
C25 H25C . 0.9600
C26 C27 . 1.526(12)
C26 H26A . 0.9700
C26 H26B . 0.9700
C27 C28A . 1.542(17)
C27 C28B . 1.560(16)
C27 H27A . 0.9700
C27 H27B . 0.9700
C27 H27C . 0.9700
C27 H27D . 0.9700
C28A C29A . 1.522(17)
C28A H28A . 0.9600
C28A H28B . 0.9700
C29A H29A . 0.9600
C29A H29B . 0.9600
C29A H29C . 0.9600
C28B C29B . 1.538(18)
C28B H28C . 0.9700
C28B H28D . 0.9700
C29B H29D . 0.9600
C29B H29E . 0.9600
C29B H29F . 0.9600
C30 C31 . 1.521(11)
C30 H30A . 0.9700
C30 H30B . 0.9700
C31 C32 . 1.531(11)
C31 H31A . 0.9700
C31 H31B . 0.9700
C32 C33 . 1.486(16)
C32 H32A . 0.9700
C32 H32B . 0.9700
C33 H33A . 0.9600
C33 H33B . 0.9600
C33 H33C . 0.9600
C34 C35 . 1.525(9)
C34 H34A . 0.9700
C34 H34B . 0.9700
C35 C36 . 1.504(10)
C35 H35A . 0.9700
C35 H35B . 0.9700
C36 C37 . 1.529(11)
C36 H36A . 0.9700
C36 H36B . 0.9700
C37 H37A . 0.9600
C37 H37B . 0.9600
C37 H37C . 0.9600
C38 C39 . 1.538(11)
C38 H38A . 0.9700
C38 H38B . 0.9700
C39 C40 . 1.534(12)
C39 H39A . 0.9700
C39 H39B . 0.9700
C40 C41 . 1.397(16)
C40 H40A . 0.9700
C40 H40B . 0.9700
C41 H41A . 0.9600
C41 H41B . 0.9600
C41 H41C . 0.9600
C42 C43 2_756 1.484(12)
C42 H42A . 0.9700
C42 H42B . 0.9700
C43 C42 2_756 1.484(12)
C43 H43A . 0.9700
C43 H43B . 0.9700

_cod_database_fobs_code 2241868
